data_7210180
loop_
_publ_author_name
'Chen, ChuJun'
'Wang, Ning'
'Long, Yi'
'Gao, JinYing'
'Xie, WeiPing'
'Ran, XingRui'
'Yue, ShanTang'

_publ_section_title
;
 Series of novel 3D microporous heterometallic 3d--4f coordination
 frameworks with (5,6)-connected topology: synthesis, crystal structure
 and magnetic properties
;
_journal_issue 23
_journal_name_full CrystEngComm
_journal_page_first 4611
_journal_paper_doi 10.1039/c3ce40346g
_journal_volume 15
_journal_year 2013
_chemical_formula_moiety 'C16 H10 Cu N5 O9 Tb, 3(H2 O)'
_chemical_formula_sum 'C16 H16 Cu N5 O12 Tb'
_chemical_formula_weight 692.82
_chemical_name_systematic
;
?
;
_space_group_IT_number 2
_symmetry_cell_setting triclinic
_symmetry_space_group_name_Hall '-P 1'
_symmetry_space_group_name_H-M 'P -1'
_atom_sites_solution_hydrogens geom
_atom_sites_solution_primary direct
_atom_sites_solution_secondary difmap
_audit_creation_method SHELXL-97
_cell_angle_alpha 70.341(2)
_cell_angle_beta 77.928(2)
_cell_angle_gamma 60.8544(10)
_cell_formula_units_Z 2
_cell_length_a 10.6720(16)
_cell_length_b 10.7194(16)
_cell_length_c 11.9351(18)
_cell_measurement_temperature 293(2)
_cell_measurement_theta_max 24.9
_cell_measurement_theta_min 1.4
_cell_volume 1121.3(3)
_computing_cell_refinement 'Bruker SMART'
_computing_data_collection 'Bruker SMART'
_computing_data_reduction 'Bruker SAINT'
_computing_molecular_graphics 'Bruker SHELXTL'
_computing_publication_material 'Bruker SHELXTL'
_computing_structure_refinement 'SHELXL-97 (Sheldrick, 1997)'
_computing_structure_solution 'SHELXS-97 (Sheldrick, 1990)'
_diffrn_ambient_temperature 293(2)
_diffrn_measured_fraction_theta_full 0.980
_diffrn_measured_fraction_theta_max 0.980
_diffrn_measurement_device_type 'CCD area detector'
_diffrn_measurement_method 'phi and omega scans'
_diffrn_radiation_monochromator graphite
_diffrn_radiation_source 'fine-focus sealed tube'
_diffrn_radiation_type MoK\a
_diffrn_radiation_wavelength 0.71073
_diffrn_reflns_av_R_equivalents 0.0217
_diffrn_reflns_av_sigmaI/netI 0.0454
_diffrn_reflns_limit_h_max 10
_diffrn_reflns_limit_h_min -12
_diffrn_reflns_limit_k_max 7
_diffrn_reflns_limit_k_min -12
_diffrn_reflns_limit_l_max 14
_diffrn_reflns_limit_l_min -14
_diffrn_reflns_number 5673
_diffrn_reflns_theta_full 25.00
_diffrn_reflns_theta_max 25.00
_diffrn_reflns_theta_min 1.81
_exptl_absorpt_coefficient_mu 4.149
_exptl_absorpt_correction_T_max 0.6818
_exptl_absorpt_correction_T_min 0.6818
_exptl_absorpt_correction_type multi-scan
_exptl_absorpt_process_details SADABS,Bruker(2002)
_exptl_crystal_colour blue
_exptl_crystal_density_diffrn 2.052
_exptl_crystal_density_method 'not measured'
_exptl_crystal_description block
_exptl_crystal_F_000 674
_exptl_crystal_size_max 0.10
_exptl_crystal_size_mid 0.10
_exptl_crystal_size_min 0.10
_refine_diff_density_max 1.784
_refine_diff_density_min -0.990
_refine_diff_density_rms 0.177
_refine_ls_extinction_method none
_refine_ls_goodness_of_fit_ref 1.064
_refine_ls_hydrogen_treatment mixed
_refine_ls_matrix_type full
_refine_ls_number_parameters 343
_refine_ls_number_reflns 3858
_refine_ls_number_restraints 228
_refine_ls_restrained_S_all 1.049
_refine_ls_R_factor_all 0.0453
_refine_ls_R_factor_gt 0.0395
_refine_ls_shift/su_max 0.000
_refine_ls_shift/su_mean 0.000
_refine_ls_structure_factor_coef Fsqd
_refine_ls_weighting_details 'calc w=1/[\s^2^(Fo^2^)+(0.0383P)^2^+10.3663P] where P=(Fo^2^+2Fc^2^)/3'
_refine_ls_weighting_scheme calc
_refine_ls_wR_factor_gt 0.0958
_refine_ls_wR_factor_ref 0.1013
_reflns_number_gt 3479
_reflns_number_total 3858
_reflns_threshold_expression >2sigma(I)
_cod_data_source_file c3ce40346g.txt
_cod_data_source_block Tb
_cod_original_sg_symbol_H-M P-1
_cod_database_code 7210180

loop_
_symmetry_equiv_pos_as_xyz
'x, y, z'
'-x, -y, -z'

loop_
_atom_site_label
_atom_site_type_symbol
_atom_site_fract_x
_atom_site_fract_y
_atom_site_fract_z
_atom_site_U_iso_or_equiv
_atom_site_adp_type
_atom_site_occupancy
_atom_site_symmetry_multiplicity
_atom_site_calc_flag
_atom_site_refinement_flags
C1 C 0.8218(5) 0.0228(5) 0.7169(4) 0.0173(6) Uani 1 1 d U
C2 C 0.8271(5) 0.0118(5) 0.8349(4) 0.0167(6) Uani 1 1 d U
C3 C 0.7163(5) 0.0348(5) 0.6419(4) 0.0169(6) Uani 1 1 d U
C4 C 0.7353(4) -0.0019(5) 0.9447(4) 0.0159(6) Uani 1 1 d U
C5 C 0.0563(6) 0.6866(6) 0.5427(5) 0.0382(7) Uani 1 1 d U
H5 H -0.0106 0.7292 0.4852 0.046 Uiso 1 1 calc R
C6 C 0.1137(6) 0.5362(7) 0.5947(5) 0.0392(7) Uani 1 1 d U
H6 H 0.0860 0.4790 0.5715 0.047 Uiso 1 1 calc R
C7 C 0.2114(5) 0.4698(5) 0.6804(5) 0.0250(7) Uani 1 1 d U
C8 C 0.2488(7) 0.5604(7) 0.7090(6) 0.0461(7) Uani 1 1 d U
H8 H 0.3145 0.5206 0.7669 0.055 Uiso 1 1 calc R
C9 C 0.1896(7) 0.7100(7) 0.6522(6) 0.0450(7) Uani 1 1 d U
H9 H 0.2189 0.7688 0.6712 0.054 Uiso 1 1 calc R
C10 C 0.2761(5) 0.3064(5) 0.7430(4) 0.0220(7) Uani 1 1 d U
C11 C 0.9234(6) -0.6819(6) 0.8713(5) 0.0305(7) Uani 1 1 d U
H11 H 1.0052 -0.7215 0.8231 0.037 Uiso 1 1 calc R
C12 C 0.8427(6) -0.5305(6) 0.8453(5) 0.0321(7) Uani 1 1 d U
H12 H 0.8686 -0.4692 0.7794 0.038 Uiso 1 1 calc R
C13 C 0.7217(5) -0.4691(5) 0.9183(5) 0.0258(7) Uani 1 1 d U
C14 C 0.6874(5) -0.5669(5) 1.0136(5) 0.0258(7) Uani 1 1 d U
H14 H 0.6066 -0.5305 1.0635 0.031 Uiso 1 1 calc R
C15 C 0.7719(5) -0.7157(5) 1.0341(5) 0.0251(7) Uani 1 1 d U
H15 H 0.7482 -0.7793 1.0994 0.030 Uiso 1 1 calc R
C16 C 0.6294(5) -0.3054(5) 0.8917(5) 0.0260(7) Uani 1 1 d U
Cu1 Cu 1.0000 0.0000 1.0000 0.01447(18) Uani 1 2 d SU
Cu2 Cu 1.0000 0.0000 0.5000 0.01599(18) Uani 1 2 d SU
Tb1 Tb 0.45062(2) 0.00173(2) 0.83754(2) 0.01518(6) Uani 1 1 d U
N1 N 0.9452(4) 0.0239(4) 0.6623(3) 0.0180(6) Uani 1 1 d U
N2 N 1.0239(4) 0.0185(4) 0.7387(3) 0.0181(6) Uani 1 1 d U
N3 N 0.9524(4) 0.0103(4) 0.8447(3) 0.0166(6) Uani 1 1 d U
N4 N 0.0928(4) 0.7734(4) 0.5717(4) 0.0236(6) Uani 1 1 d U
N5 N 0.8885(4) -0.7747(4) 0.9636(4) 0.0212(6) Uani 1 1 d U
O1 O 0.7654(3) 0.0082(4) 0.5441(3) 0.0255(6) Uani 1 1 d U
O2 O 0.5864(3) 0.0769(4) 0.6808(3) 0.0230(6) Uani 1 1 d U
O3 O 0.6182(3) -0.0041(3) 0.9437(3) 0.0205(6) Uani 1 1 d U
O4 O 0.7768(3) -0.0129(3) 1.0412(3) 0.0199(6) Uani 1 1 d U
O5 O 0.2604(4) 0.2189(4) 0.7051(3) 0.0285(6) Uani 1 1 d U
O6 O 0.3501(4) 0.2597(4) 0.8308(3) 0.0340(6) Uani 1 1 d U
O7 O 0.5137(4) -0.2552(4) 0.9525(3) 0.0273(6) Uani 1 1 d U
O8 O 0.6675(4) -0.2195(4) 0.8075(3) 0.0339(6) Uani 1 1 d U
O1W O 0.3671(4) -0.0831(4) 0.7201(4) 0.0376(6) Uani 1 1 d DU
H2W H 0.283(4) -0.047(7) 0.706(6) 0.056 Uiso 1 1 d D
H1W H 0.425(5) -0.102(7) 0.671(5) 0.056 Uiso 1 1 d D
O2W O 0.4091(6) 0.6521(8) 0.1975(5) 0.1073(8) Uani 1 1 d DU
H4W H 0.4223(19) 0.649(3) 0.2642(7) 0.161 Uiso 1 1 d D
H3W H 0.4815(11) 0.654(3) 0.1579(11) 0.161 Uiso 1 1 d D
O3W O 0.4779(9) 0.3479(7) 0.3310(6) 0.1571(8) Uani 1 1 d DU
H5W H 0.485(2) 0.2748(10) 0.3875(14) 0.236 Uiso 1 1 d D
H6W H 0.477(2) 0.4050(12) 0.3635(17) 0.236 Uiso 1 1 d D
O4W O 0.2761(6) 0.2591(8) 0.4540(7) 0.1323(8) Uani 1 1 d DU
H7W H 0.3600(7) 0.194(2) 0.463(4) 0.198 Uiso 1 1 d D
H8W H 0.2293(11) 0.219(2) 0.501(3) 0.198 Uiso 1 1 d D

loop_
_atom_site_aniso_label
_atom_site_aniso_U_11
_atom_site_aniso_U_22
_atom_site_aniso_U_33
_atom_site_aniso_U_23
_atom_site_aniso_U_13
_atom_site_aniso_U_12
C1 0.0175(8) 0.0166(8) 0.0167(8) -0.0048(6) -0.0001(6) -0.0072(5)
C2 0.0163(8) 0.0166(8) 0.0163(8) -0.0043(6) -0.0006(6) -0.0070(5)
C3 0.0171(8) 0.0168(8) 0.0168(8) -0.0043(6) -0.0006(6) -0.0081(5)
C4 0.0157(8) 0.0153(8) 0.0163(8) -0.0041(6) -0.0006(6) -0.0070(5)
C5 0.0387(8) 0.0378(8) 0.0383(9) -0.0103(6) -0.0035(7) -0.0171(6)
C6 0.0400(9) 0.0388(8) 0.0399(9) -0.0108(6) -0.0032(7) -0.0182(6)
C7 0.0254(8) 0.0247(8) 0.0244(9) -0.0069(6) -0.0016(7) -0.0108(6)
C8 0.0467(9) 0.0458(9) 0.0466(9) -0.0126(6) -0.0048(7) -0.0207(6)
C9 0.0459(9) 0.0444(8) 0.0454(9) -0.0128(6) -0.0042(7) -0.0200(6)
C10 0.0219(8) 0.0216(8) 0.0217(9) -0.0057(6) -0.0007(7) -0.0096(6)
C11 0.0302(8) 0.0298(8) 0.0302(9) -0.0079(6) 0.0000(7) -0.0134(6)
C12 0.0319(8) 0.0313(8) 0.0322(9) -0.0080(6) -0.0005(7) -0.0147(6)
C13 0.0262(8) 0.0256(8) 0.0257(9) -0.0077(6) -0.0017(7) -0.0112(6)
C14 0.0260(8) 0.0255(8) 0.0254(9) -0.0074(6) -0.0008(7) -0.0111(6)
C15 0.0253(8) 0.0245(8) 0.0247(9) -0.0066(6) -0.0009(7) -0.0110(6)
C16 0.0263(8) 0.0257(8) 0.0260(9) -0.0071(6) -0.0014(7) -0.0117(6)
Cu1 0.0157(3) 0.0125(3) 0.0145(3) -0.0034(2) -0.0026(3) -0.0053(2)
Cu2 0.0190(3) 0.0138(3) 0.0120(3) -0.0028(2) 0.0004(3) -0.0060(2)
Tb1 0.01462(9) 0.01264(9) 0.01601(10) -0.00229(7) -0.00037(8) -0.00570(7)
N1 0.0178(8) 0.0179(7) 0.0172(8) -0.0044(6) -0.0004(6) -0.0078(5)
N2 0.0179(8) 0.0185(8) 0.0172(8) -0.0048(6) -0.0008(6) -0.0078(5)
N3 0.0167(8) 0.0168(7) 0.0162(8) -0.0046(6) -0.0002(6) -0.0076(5)
N4 0.0237(8) 0.0235(8) 0.0232(8) -0.0062(6) -0.0016(6) -0.0105(5)
N5 0.0210(8) 0.0208(8) 0.0215(8) -0.0056(6) -0.0012(6) -0.0093(5)
O1 0.0255(8) 0.0266(7) 0.0247(8) -0.0075(6) -0.0015(6) -0.0116(5)
O2 0.0220(7) 0.0239(7) 0.0228(8) -0.0049(6) -0.0007(6) -0.0111(5)
O3 0.0197(7) 0.0216(7) 0.0200(8) -0.0051(6) -0.0011(6) -0.0096(5)
O4 0.0195(7) 0.0202(7) 0.0187(8) -0.0055(6) -0.0009(6) -0.0079(5)
O5 0.0288(8) 0.0274(7) 0.0296(8) -0.0071(6) -0.0022(6) -0.0133(5)
O6 0.0350(8) 0.0330(8) 0.0331(8) -0.0092(6) -0.0034(6) -0.0141(5)
O7 0.0266(8) 0.0267(7) 0.0278(8) -0.0067(6) -0.0009(6) -0.0122(5)
O8 0.0336(8) 0.0321(8) 0.0343(8) -0.0084(6) 0.0000(6) -0.0147(5)
O1W 0.0382(8) 0.0375(8) 0.0384(8) -0.0107(6) -0.0038(6) -0.0173(5)
O2W 0.1072(9) 0.1072(9) 0.1074(9) -0.0295(7) -0.0057(7) -0.0485(6)
O3W 0.1572(9) 0.1569(9) 0.1573(10) -0.0434(7) -0.0086(7) -0.0711(6)
O4W 0.1328(9) 0.1323(9) 0.1321(10) -0.0366(7) -0.0071(7) -0.0601(6)

loop_
_atom_type_symbol
_atom_type_description
_atom_type_scat_dispersion_real
_atom_type_scat_dispersion_imag
_atom_type_scat_source
C C 0.0033 0.0016 'International Tables Vol C Tables 4.2.6.8 and 6.1.1.4'
H H 0.0000 0.0000 'International Tables Vol C Tables 4.2.6.8 and 6.1.1.4'
Cu Cu 0.3201 1.2651 'International Tables Vol C Tables 4.2.6.8 and 6.1.1.4'
Tb Tb -0.1723 4.1537 'International Tables Vol C Tables 4.2.6.8 and 6.1.1.4'
N N 0.0061 0.0033 'International Tables Vol C Tables 4.2.6.8 and 6.1.1.4'
O O 0.0106 0.0060 'International Tables Vol C Tables 4.2.6.8 and 6.1.1.4'

loop_
_geom_angle_atom_site_label_1
_geom_angle_atom_site_label_2
_geom_angle_atom_site_label_3
_geom_angle
_geom_angle_site_symmetry_1
_geom_angle_site_symmetry_3
N1 C1 C2 105.8(4) . .
N1 C1 C3 117.7(4) . .
C2 C1 C3 136.4(4) . .
N3 C2 C1 107.0(4) . .
N3 C2 C4 117.1(4) . .
C1 C2 C4 135.9(5) . .
O1 C3 O2 125.9(5) . .
O1 C3 C1 115.9(4) . .
O2 C3 C1 118.1(4) . .
O3 C4 O4 120.3(4) . .
O3 C4 C2 121.1(4) . .
O4 C4 C2 118.6(4) . .
O3 C4 Tb1 61.3(2) . 2_657
O4 C4 Tb1 59.3(2) . 2_657
C2 C4 Tb1 174.6(3) . 2_657
N4 C5 C6 122.3(6) . .
N4 C5 H5 118.9 . .
C6 C5 H5 118.9 . .
C7 C6 C5 120.5(7) . .
C7 C6 H6 119.7 . .
C5 C6 H6 119.7 . .
C6 C7 C8 116.6(5) . .
C6 C7 C10 123.4(6) . .
C8 C7 C10 120.0(5) . .
C7 C8 C9 120.2(6) . .
C7 C8 H8 119.9 . .
C9 C8 H8 119.9 . .
N4 C9 C8 122.5(7) . .
N4 C9 H9 118.7 . .
C8 C9 H9 118.7 . .
O6 C10 O5 121.4(4) . .
O6 C10 C7 118.2(5) . .
O5 C10 C7 120.3(4) . .
N5 C11 C12 122.3(5) . .
N5 C11 H11 118.9 . .
C12 C11 H11 118.9 . .
C11 C12 C13 119.6(5) . .
C11 C12 H12 120.2 . .
C13 C12 H12 120.2 . .
C14 C13 C12 117.3(5) . .
C14 C13 C16 121.4(4) . .
C12 C13 C16 121.3(5) . .
C15 C14 C13 120.0(5) . .
C15 C14 H14 120.0 . .
C13 C14 H14 120.0 . .
N5 C15 C14 122.6(5) . .
N5 C15 H15 118.7 . .
C14 C15 H15 118.7 . .
O7 C16 O8 121.0(4) . .
O7 C16 C13 119.4(5) . .
O8 C16 C13 119.6(4) . .
N3 Cu1 N3 180.0(2) . 2_757
N3 Cu1 N5 90.00(16) . 2_747
N3 Cu1 N5 90.00(16) 2_757 2_747
N3 Cu1 N5 90.00(16) . 1_565
N3 Cu1 N5 90.00(16) 2_757 1_565
N5 Cu1 N5 179.998(1) 2_747 1_565
N3 Cu1 O4 75.75(14) . .
N3 Cu1 O4 104.25(14) 2_757 .
N5 Cu1 O4 90.92(14) 2_747 .
N5 Cu1 O4 89.08(14) 1_565 .
N3 Cu1 O4 104.25(14) . 2_757
N3 Cu1 O4 75.75(14) 2_757 2_757
N5 Cu1 O4 89.08(14) 2_747 2_757
N5 Cu1 O4 90.92(14) 1_565 2_757
O4 Cu1 O4 180.0 . 2_757
N1 Cu2 N1 180.0 . 2_756
N1 Cu2 N4 89.18(16) . 1_645
N1 Cu2 N4 90.82(16) 2_756 1_645
N1 Cu2 N4 90.82(16) . 2_666
N1 Cu2 N4 89.18(16) 2_756 2_666
N4 Cu2 N4 180.0 1_645 2_666
N1 Cu2 O1 75.44(15) . .
N1 Cu2 O1 104.56(15) 2_756 .
N4 Cu2 O1 89.80(14) 1_645 .
N4 Cu2 O1 90.20(14) 2_666 .
N1 Cu2 O1 104.56(15) . 2_756
N1 Cu2 O1 75.44(15) 2_756 2_756
N4 Cu2 O1 90.20(14) 1_645 2_756
N4 Cu2 O1 89.80(14) 2_666 2_756
O1 Cu2 O1 180.000(1) . 2_756
O2 Tb1 O3 80.47(12) . .
O2 Tb1 O1W 92.90(14) . .
O3 Tb1 O1W 156.32(11) . .
O2 Tb1 O6 79.67(12) . .
O3 Tb1 O6 78.71(12) . .
O1W Tb1 O6 122.71(13) . .
O2 Tb1 O7 125.35(11) . .
O3 Tb1 O7 88.18(12) . .
O1W Tb1 O7 77.12(13) . .
O6 Tb1 O7 149.60(13) . .
O2 Tb1 O8 72.00(12) . .
O3 Tb1 O8 78.31(13) . .
O1W Tb1 O8 78.02(14) . .
O6 Tb1 O8 145.94(14) . .
O7 Tb1 O8 53.35(12) . .
O2 Tb1 O5 78.38(11) . .
O3 Tb1 O5 129.71(12) . .
O1W Tb1 O5 69.88(13) . .
O6 Tb1 O5 52.91(13) . .
O7 Tb1 O5 140.45(13) . .
O8 Tb1 O5 134.63(12) . .
O2 Tb1 O4 156.40(10) . 2_657
O3 Tb1 O4 113.91(11) . 2_657
O1W Tb1 O4 80.57(13) . 2_657
O6 Tb1 O4 84.85(12) . 2_657
O7 Tb1 O4 75.53(10) . 2_657
O8 Tb1 O4 127.63(12) . 2_657
O5 Tb1 O4 78.08(11) . 2_657
O2 Tb1 O3 138.94(13) . 2_657
O3 Tb1 O3 62.78(13) . 2_657
O1W Tb1 O3 128.09(13) . 2_657
O6 Tb1 O3 75.93(12) . 2_657
O7 Tb1 O3 73.68(11) . 2_657
O8 Tb1 O3 114.35(11) . 2_657
O5 Tb1 O3 110.62(10) . 2_657
O4 Tb1 O3 51.14(11) 2_657 2_657
O2 Tb1 C4 159.09(14) . 2_657
O3 Tb1 C4 88.36(13) . 2_657
O1W Tb1 C4 104.01(14) . 2_657
O6 Tb1 C4 80.85(13) . 2_657
O7 Tb1 C4 71.38(12) . 2_657
O8 Tb1 C4 123.09(12) . 2_657
O5 Tb1 C4 95.78(11) . 2_657
O4 Tb1 C4 25.62(13) 2_657 2_657
O3 Tb1 C4 25.60(13) 2_657 2_657
N2 N1 C1 110.7(4) . .
N2 N1 Cu2 129.0(3) . .
C1 N1 Cu2 119.5(4) . .
N1 N2 N3 107.3(4) . .
N2 N3 C2 109.2(4) . .
N2 N3 Cu1 130.9(3) . .
C2 N3 Cu1 119.9(3) . .
C9 N4 C5 117.8(5) . .
C9 N4 Cu2 119.8(4) . 1_465
C5 N4 Cu2 122.4(3) . 1_465
C11 N5 C15 118.2(4) . .
C11 N5 Cu1 123.3(3) . 1_545
C15 N5 Cu1 118.5(3) . 1_545
C3 O1 Cu2 109.5(3) . .
C3 O2 Tb1 139.9(3) . .
C4 O3 Tb1 149.5(3) . .
C4 O3 Tb1 93.1(3) . 2_657
Tb1 O3 Tb1 117.22(13) . 2_657
C4 O4 Cu1 108.6(3) . .
C4 O4 Tb1 95.0(3) . 2_657
Cu1 O4 Tb1 155.36(16) . 2_657
C10 O5 Tb1 90.0(3) . .
C10 O6 Tb1 94.7(3) . .
C16 O7 Tb1 93.0(3) . .
C16 O8 Tb1 92.6(3) . .
Tb1 O1W H2W 123(5) . .
Tb1 O1W H1W 105(6) . .
H2W O1W H1W 120(6) . .
H4W O2W H4W 0(4) . .
H4W O2W H3W 103.0(15) . .
H4W O2W H3W 103.0(15) . .
H5W O3W H6W 102.7(14) . .
H7W O4W H8W 103.2(15) . .

loop_
_geom_bond_atom_site_label_1
_geom_bond_atom_site_label_2
_geom_bond_distance
_geom_bond_site_symmetry_2
C1 N1 1.345(6) .
C1 C2 1.384(7) .
C1 C3 1.513(7) .
C2 N3 1.359(6) .
C2 C4 1.474(6) .
C3 O1 1.241(6) .
C3 O2 1.266(5) .
C4 O3 1.264(6) .
C4 O4 1.268(6) .
C4 Tb1 2.922(4) 2_657
C5 N4 1.328(9) .
C5 C6 1.372(8) .
C5 H5 0.9300 .
C6 C7 1.369(8) .
C6 H6 0.9300 .
C7 C8 1.370(10) .
C7 C10 1.503(7) .
C8 C9 1.375(9) .
C8 H8 0.9300 .
C9 N4 1.321(8) .
C9 H9 0.9300 .
C10 O6 1.257(6) .
C10 O5 1.258(7) .
C11 N5 1.340(7) .
C11 C12 1.373(7) .
C11 H11 0.9300 .
C12 C13 1.396(7) .
C12 H12 0.9300 .
C13 C14 1.386(7) .
C13 C16 1.491(7) .
C14 C15 1.359(7) .
C14 H14 0.9300 .
C15 N5 1.345(6) .
C15 H15 0.9300 .
C16 O7 1.258(6) .
C16 O8 1.263(6) .
Cu1 N3 1.976(4) .
Cu1 N3 1.976(4) 2_757
Cu1 N5 2.036(4) 2_747
Cu1 N5 2.036(4) 1_565
Cu1 O4 2.391(3) .
Cu1 O4 2.391(3) 2_757
Cu2 N1 1.969(4) .
Cu2 N1 1.969(4) 2_756
Cu2 N4 2.056(4) 1_645
Cu2 N4 2.056(4) 2_666
Cu2 O1 2.413(4) .
Cu2 O1 2.413(4) 2_756
Tb1 O2 2.288(3) .
Tb1 O3 2.365(4) .
Tb1 O1W 2.399(5) .
Tb1 O6 2.409(4) .
Tb1 O7 2.441(3) .
Tb1 O8 2.447(3) .
Tb1 O5 2.510(3) .
Tb1 O4 2.523(3) 2_657
Tb1 O3 2.565(3) 2_657
Tb1 C4 2.921(4) 2_657
N1 N2 1.332(6) .
N2 N3 1.333(5) .
N4 Cu2 2.056(4) 1_465
N5 Cu1 2.036(4) 1_545
O3 Tb1 2.565(3) 2_657
O4 Tb1 2.523(3) 2_657
O1W H2W 0.82(4) .
O1W H1W 0.75(5) .
O2W H4W 0.825(9) .
O2W H4W 0.825(9) .
O2W H3W 0.824(9) .
O3W H5W 0.826(9) .
O3W H6W 0.824(10) .
O4W H7W 0.827(8) .
O4W H8W 0.821(9) .

loop_
_geom_torsion_atom_site_label_1
_geom_torsion_atom_site_label_2
_geom_torsion_atom_site_label_3
_geom_torsion_atom_site_label_4
_geom_torsion
_geom_torsion_site_symmetry_1
_geom_torsion_site_symmetry_4
N1 C1 C2 N3 1.4(5) . .
C3 C1 C2 N3 -177.7(5) . .
N1 C1 C2 C4 -176.6(5) . .
C3 C1 C2 C4 4.4(9) . .
N1 C1 C3 O1 17.2(6) . .
C2 C1 C3 O1 -163.9(5) . .
N1 C1 C3 O2 -159.8(4) . .
C2 C1 C3 O2 19.2(8) . .
N3 C2 C4 O3 -178.7(4) . .
C1 C2 C4 O3 -0.9(8) . .
N3 C2 C4 O4 0.6(6) . .
C1 C2 C4 O4 178.4(5) . .
N3 C2 C4 Tb1 67(3) . 2_657
C1 C2 C4 Tb1 -116(3) . 2_657
N4 C5 C6 C7 0.6(9) . .
C5 C6 C7 C8 -0.9(8) . .
C5 C6 C7 C10 178.6(5) . .
C6 C7 C8 C9 -0.3(9) . .
C10 C7 C8 C9 -179.8(5) . .
C7 C8 C9 N4 2.0(10) . .
C6 C7 C10 O6 -170.9(5) . .
C8 C7 C10 O6 8.7(7) . .
C6 C7 C10 O5 11.6(8) . .
C8 C7 C10 O5 -168.8(5) . .
N5 C11 C12 C13 1.5(10) . .
C11 C12 C13 C14 -1.3(9) . .
C11 C12 C13 C16 -178.7(6) . .
C12 C13 C14 C15 1.2(9) . .
C16 C13 C14 C15 178.6(5) . .
C13 C14 C15 N5 -1.3(9) . .
C14 C13 C16 O7 -4.3(9) . .
C12 C13 C16 O7 173.0(6) . .
C14 C13 C16 O8 176.8(5) . .
C12 C13 C16 O8 -5.9(9) . .
C2 C1 N1 N2 -1.7(5) . .
C3 C1 N1 N2 177.5(4) . .
C2 C1 N1 Cu2 168.4(3) . .
C3 C1 N1 Cu2 -12.4(5) . .
N1 Cu2 N1 N2 -8(12) 2_756 .
N4 Cu2 N1 N2 82.3(4) 1_645 .
N4 Cu2 N1 N2 -97.7(4) 2_666 .
O1 Cu2 N1 N2 172.3(4) . .
O1 Cu2 N1 N2 -7.7(4) 2_756 .
N1 Cu2 N1 C1 -176(12) 2_756 .
N4 Cu2 N1 C1 -85.7(3) 1_645 .
N4 Cu2 N1 C1 94.3(3) 2_666 .
O1 Cu2 N1 C1 4.3(3) . .
O1 Cu2 N1 C1 -175.7(3) 2_756 .
C1 N1 N2 N3 1.4(5) . .
Cu2 N1 N2 N3 -167.5(3) . .
N1 N2 N3 C2 -0.5(5) . .
N1 N2 N3 Cu1 -179.6(3) . .
C1 C2 N3 N2 -0.6(5) . .
C4 C2 N3 N2 177.8(4) . .
C1 C2 N3 Cu1 178.7(3) . .
C4 C2 N3 Cu1 -2.9(5) . .
N3 Cu1 N3 N2 123(50) 2_757 .
N5 Cu1 N3 N2 -87.3(4) 2_747 .
N5 Cu1 N3 N2 92.7(4) 1_565 .
O4 Cu1 N3 N2 -178.3(4) . .
O4 Cu1 N3 N2 1.7(4) 2_757 .
N3 Cu1 N3 C2 -56(50) 2_757 .
N5 Cu1 N3 C2 93.6(3) 2_747 .
N5 Cu1 N3 C2 -86.4(3) 1_565 .
O4 Cu1 N3 C2 2.7(3) . .
O4 Cu1 N3 C2 -177.3(3) 2_757 .
C8 C9 N4 C5 -2.3(9) . .
C8 C9 N4 Cu2 175.7(5) . 1_465
C6 C5 N4 C9 1.0(8) . .
C6 C5 N4 Cu2 -177.0(4) . 1_465
C12 C11 N5 C15 -1.5(9) . .
C12 C11 N5 Cu1 176.9(5) . 1_545
C14 C15 N5 C11 1.4(8) . .
C14 C15 N5 Cu1 -177.1(4) . 1_545
O2 C3 O1 Cu2 164.4(4) . .
C1 C3 O1 Cu2 -12.3(5) . .
N1 Cu2 O1 C3 5.2(3) . .
N1 Cu2 O1 C3 -174.8(3) 2_756 .
N4 Cu2 O1 C3 94.4(3) 1_645 .
N4 Cu2 O1 C3 -85.6(3) 2_666 .
O1 Cu2 O1 C3 150(20) 2_756 .
O1 C3 O2 Tb1 120.2(5) . .
C1 C3 O2 Tb1 -63.2(7) . .
O3 Tb1 O2 C3 54.2(5) . .
O1W Tb1 O2 C3 -103.0(5) . .
O6 Tb1 O2 C3 134.3(6) . .
O7 Tb1 O2 C3 -26.7(6) . .
O8 Tb1 O2 C3 -26.5(5) . .
O5 Tb1 O2 C3 -171.7(6) . .
O4 Tb1 O2 C3 -175.9(5) 2_657 .
O3 Tb1 O2 C3 80.1(6) 2_657 .
C4 Tb1 O2 C3 112.8(6) 2_657 .
O4 C4 O3 Tb1 -178.3(3) . .
C2 C4 O3 Tb1 1.0(8) . .
Tb1 C4 O3 Tb1 175.4(6) 2_657 .
O4 C4 O3 Tb1 6.3(4) . 2_657
C2 C4 O3 Tb1 -174.4(4) . 2_657
O2 Tb1 O3 C4 -13.7(6) . .
O1W Tb1 O3 C4 61.5(7) . .
O6 Tb1 O3 C4 -95.0(6) . .
O7 Tb1 O3 C4 112.6(6) . .
O8 Tb1 O3 C4 59.7(6) . .
O5 Tb1 O3 C4 -79.8(6) . .
O4 Tb1 O3 C4 -174.1(5) 2_657 .
O3 Tb1 O3 C4 -174.8(6) 2_657 .
C4 Tb1 O3 C4 -176.0(5) 2_657 .
O2 Tb1 O3 Tb1 161.12(15) . 2_657
O1W Tb1 O3 Tb1 -123.7(3) . 2_657
O6 Tb1 O3 Tb1 79.86(15) . 2_657
O7 Tb1 O3 Tb1 -72.55(14) . 2_657
O8 Tb1 O3 Tb1 -125.45(16) . 2_657
O5 Tb1 O3 Tb1 95.02(17) . 2_657
O4 Tb1 O3 Tb1 0.74(17) 2_657 2_657
O3 Tb1 O3 Tb1 0.0 2_657 2_657
C4 Tb1 O3 Tb1 -1.14(14) 2_657 2_657
O3 C4 O4 Cu1 -179.2(3) . .
C2 C4 O4 Cu1 1.4(5) . .
Tb1 C4 O4 Cu1 -172.8(2) 2_657 .
O3 C4 O4 Tb1 -6.4(4) . 2_657
C2 C4 O4 Tb1 174.3(3) . 2_657
N3 Cu1 O4 C4 -2.2(3) . .
N3 Cu1 O4 C4 177.8(3) 2_757 .
N5 Cu1 O4 C4 -91.9(3) 2_747 .
N5 Cu1 O4 C4 88.1(3) 1_565 .
O4 Cu1 O4 C4 -176(14) 2_757 .
N3 Cu1 O4 Tb1 -164.9(3) . 2_657
N3 Cu1 O4 Tb1 15.1(3) 2_757 2_657
N5 Cu1 O4 Tb1 105.4(3) 2_747 2_657
N5 Cu1 O4 Tb1 -74.6(3) 1_565 2_657
O4 Cu1 O4 Tb1 21(14) 2_757 2_657
O6 C10 O5 Tb1 -10.2(5) . .
C7 C10 O5 Tb1 167.2(4) . .
O2 Tb1 O5 C10 -80.1(3) . .
O3 Tb1 O5 C10 -13.1(3) . .
O1W Tb1 O5 C10 -177.6(3) . .
O6 Tb1 O5 C10 5.7(3) . .
O7 Tb1 O5 C10 147.2(3) . .
O8 Tb1 O5 C10 -129.8(3) . .
O4 Tb1 O5 C10 98.2(3) 2_657 .
O3 Tb1 O5 C10 58.1(3) 2_657 .
C4 Tb1 O5 C10 79.6(3) 2_657 .
O5 C10 O6 Tb1 10.7(5) . .
C7 C10 O6 Tb1 -166.8(4) . .
O2 Tb1 O6 C10 77.5(3) . .
O3 Tb1 O6 C10 159.7(3) . .
O1W Tb1 O6 C10 -9.3(4) . .
O7 Tb1 O6 C10 -134.2(3) . .
O8 Tb1 O6 C10 111.3(3) . .
O5 Tb1 O6 C10 -5.7(3) . .
O4 Tb1 O6 C10 -84.7(3) 2_657 .
O3 Tb1 O6 C10 -135.8(3) 2_657 .
C4 Tb1 O6 C10 -110.2(3) 2_657 .
O8 C16 O7 Tb1 0.9(6) . .
C13 C16 O7 Tb1 -178.0(5) . .
O2 Tb1 O7 C16 -0.3(4) . .
O3 Tb1 O7 C16 -77.3(3) . .
O1W Tb1 O7 C16 84.0(3) . .
O6 Tb1 O7 C16 -141.1(3) . .
O8 Tb1 O7 C16 -0.5(3) . .
O5 Tb1 O7 C16 117.8(3) . .
O4 Tb1 O7 C16 167.5(4) 2_657 .
O3 Tb1 O7 C16 -139.4(4) 2_657 .
C4 Tb1 O7 C16 -166.1(4) 2_657 .
O7 C16 O8 Tb1 -0.9(6) . .
C13 C16 O8 Tb1 178.0(5) . .
O2 Tb1 O8 C16 -179.3(4) . .
O3 Tb1 O8 C16 97.0(3) . .
O1W Tb1 O8 C16 -82.2(4) . .
O6 Tb1 O8 C16 145.5(3) . .
O7 Tb1 O8 C16 0.5(3) . .
O5 Tb1 O8 C16 -127.5(3) . .
O4 Tb1 O8 C16 -14.3(4) 2_657 .
O3 Tb1 O8 C16 44.3(4) 2_657 .
C4 Tb1 O8 C16 16.8(4) 2_657 .
